data_7205548
loop_
_publ_author_name
'Sarkar, Arindam'
'Tham, Fook S.'
'Haddon, Robert C.'

_publ_section_title
;
 Synthesis, crystallization, electrochemistry and single crystal X-ray
 analysis of a methoxy-substituted-tris-phenalenyl based neutral
 radical
;
_journal_issue 5
_journal_name_full 'Journal of Materials Chemistry'
_journal_page_first 1574
_journal_paper_doi 10.1039/c0jm02397c
_journal_volume 21
_journal_year 2011
_chemical_formula_sum 'C70.72 H56.44 B Cl3.44 O12 Si'
_chemical_formula_weight 1259.09
_chemical_name_systematic
;

?

;
_space_group_IT_number 14
_symmetry_cell_setting monoclinic
_symmetry_space_group_name_Hall '-P 2ybc'
_symmetry_space_group_name_H-M 'P 1 21/c 1'
_atom_sites_solution_hydrogens geom
_atom_sites_solution_primary direct
_atom_sites_solution_secondary difmap
_audit_creation_method SHELXL-97
_cell_angle_alpha 90.00
_cell_angle_beta 105.1662(4)
_cell_angle_gamma 90.00
_cell_formula_units_Z 4
_cell_length_a 13.1909(2)
_cell_length_b 41.2909(5)
_cell_length_c 11.6570(2)
_cell_measurement_reflns_used 8983
_cell_measurement_temperature 100(2)
_cell_measurement_theta_max 32.43
_cell_measurement_theta_min 2.34
_cell_volume 6128.02(16)
_computing_cell_refinement 'Bruker SMART'
_computing_data_collection 'Bruker SMART'
_computing_data_reduction 'Bruker SAINT'
_computing_molecular_graphics 'Bruker SHELXTL'
_computing_publication_material 'Bruker SHELXTL'
_computing_structure_refinement 'SHELXL-97 (Sheldrick, 1997)'
_computing_structure_solution 'SHELXS-97 (Sheldrick, 1990)'
_diffrn_ambient_temperature 100(2)
_diffrn_measured_fraction_theta_full 0.998
_diffrn_measured_fraction_theta_max 0.998
_diffrn_measurement_device_type 'CCD area detector'
_diffrn_measurement_method 'phi and omega scans'
_diffrn_radiation_monochromator graphite
_diffrn_radiation_source 'Normal-focus sealed tube'
_diffrn_radiation_type MoK\a
_diffrn_radiation_wavelength 0.71073
_diffrn_reflns_av_R_equivalents 0.0470
_diffrn_reflns_av_sigmaI/netI 0.0298
_diffrn_reflns_limit_h_max 19
_diffrn_reflns_limit_h_min -19
_diffrn_reflns_limit_k_max 60
_diffrn_reflns_limit_k_min -60
_diffrn_reflns_limit_l_max 17
_diffrn_reflns_limit_l_min -17
_diffrn_reflns_number 159213
_diffrn_reflns_theta_full 31.51
_diffrn_reflns_theta_max 31.51
_diffrn_reflns_theta_min 2.30
_exptl_absorpt_coefficient_mu 0.254
_exptl_absorpt_correction_T_max 0.9536
_exptl_absorpt_correction_T_min 0.8985
_exptl_absorpt_correction_type multi-scan
_exptl_absorpt_process_details 'Bruker SADABS'
_exptl_crystal_colour orange
_exptl_crystal_density_diffrn 1.365
_exptl_crystal_density_meas ?
_exptl_crystal_density_method 'not measured'
_exptl_crystal_description 'prism frag'
_exptl_crystal_F_000 2617
_exptl_crystal_size_max 0.43
_exptl_crystal_size_mid 0.30
_exptl_crystal_size_min 0.19
_refine_diff_density_max 0.927
_refine_diff_density_min -0.345
_refine_diff_density_rms 0.070
_refine_ls_extinction_method none
_refine_ls_goodness_of_fit_ref 1.041
_refine_ls_hydrogen_treatment constr
_refine_ls_matrix_type full
_refine_ls_number_parameters 862
_refine_ls_number_reflns 20371
_refine_ls_number_restraints 72
_refine_ls_restrained_S_all 1.040
_refine_ls_R_factor_all 0.0800
_refine_ls_R_factor_gt 0.0557
_refine_ls_shift/su_max 0.001
_refine_ls_shift/su_mean 0.000
_refine_ls_structure_factor_coef Fsqd
_refine_ls_weighting_details 'calc w=1/[\s^2^(Fo^2^)+(0.0747P)^2^+3.5789P] where P=(Fo^2^+2Fc^2^)/3'
_refine_ls_weighting_scheme calc
_refine_ls_wR_factor_gt 0.1408
_refine_ls_wR_factor_ref 0.1562
_reflns_number_gt 15082
_reflns_number_total 20371
_reflns_threshold_expression >2sigma(I)
_cod_data_source_file C0JM02397C.TXT
_cod_data_source_block rh140_0m
_cod_depositor_comments
;
The following automatic conversions were performed:
'_symmetry_cell_setting' value 'Monoclinic' changed to 'monoclinic'
according to '/home/saulius/struct/CIF-dictionaries/cif_core.dic'
dictionary named 'cif_core.dic' version 2.4.1 from 2010-06-29.

Automatic conversion script
Id: cif_fix_enum 1555 2011-01-17 13:19:09Z saulius 

The following automatic conversions were performed:

'_exptl_crystal_density_meas' value 'not measured' was changed to '?'
- the value is perceived as not measured.

Automatic conversion script
Id: cif_fix_values 3008 2015-01-20 13:52:24Z robertas 
;
_cod_original_cell_volume 6128.01(16)
_cod_original_sg_symbol_H-M P2(1)/c
_cod_database_code 7205548

loop_
_symmetry_equiv_pos_as_xyz
'x, y, z'
'-x, y+1/2, -z+1/2'
'-x, -y, -z'
'x, -y-1/2, z-1/2'

loop_
_atom_site_label
_atom_site_type_symbol
_atom_site_fract_x
_atom_site_fract_y
_atom_site_fract_z
_atom_site_U_iso_or_equiv
_atom_site_adp_type
_atom_site_occupancy
_atom_site_symmetry_multiplicity
_atom_site_calc_flag
_atom_site_refinement_flags
_atom_site_disorder_assembly
_atom_site_disorder_group
Si1 Si 0.02522(3) 0.367534(9) 0.13675(3) 0.01802(8) Uani 1 1 d . . .
O1 O -0.07588(9) 0.38350(2) 0.02097(9) 0.0198(2) Uani 1 1 d . . .
C1 C -0.07717(12) 0.41125(3) -0.03357(12) 0.0180(3) Uani 1 1 d . . .
C2 C -0.17430(12) 0.42160(4) -0.10758(13) 0.0211(3) Uani 1 1 d . . .
H2 H -0.2349 0.4084 -0.1166 0.025 Uiso 1 1 calc R . .
C3 C -0.18159(12) 0.45054(4) -0.16648(13) 0.0214(3) Uani 1 1 d . . .
C3A C -0.09031(12) 0.47067(4) -0.15815(12) 0.0198(3) Uani 1 1 d . . .
O3" O -0.27156(9) 0.46261(3) -0.23570(10) 0.0279(2) Uani 1 1 d . . .
C3" C -0.36627(14) 0.44480(5) -0.24092(18) 0.0363(4) Uani 1 1 d . . .
H3"1 H -0.3634 0.4239 -0.2796 0.054 Uiso 1 1 calc R . .
H3"2 H -0.4269 0.4572 -0.2866 0.054 Uiso 1 1 calc R . .
H3"3 H -0.3731 0.4412 -0.1602 0.054 Uiso 1 1 calc R . .
C4 C -0.09634(14) 0.50019(4) -0.21886(13) 0.0243(3) Uani 1 1 d . . .
H4 H -0.1621 0.5075 -0.2667 0.029 Uiso 1 1 calc R . .
C5 C -0.00727(14) 0.51864(4) -0.20959(14) 0.0268(3) Uani 1 1 d . . .
H5 H -0.0121 0.5385 -0.2519 0.032 Uiso 1 1 calc R . .
C6 C 0.08941(14) 0.50842(4) -0.13888(14) 0.0247(3) Uani 1 1 d . . .
H6 H 0.1503 0.5212 -0.1338 0.030 Uiso 1 1 calc R . .
C6A C 0.09747(12) 0.47938(3) -0.07521(13) 0.0198(3) Uani 1 1 d . . .
C7 C 0.19542(12) 0.46851(4) 0.00285(13) 0.0206(3) Uani 1 1 d . . .
O7" O 0.27578(9) 0.48924(3) 0.01280(11) 0.0267(2) Uani 1 1 d . . .
C7" C 0.37561(14) 0.47990(5) 0.08923(18) 0.0341(4) Uani 1 1 d . . .
H7"1 H 0.3690 0.4769 0.1704 0.051 Uiso 1 1 calc R . .
H7"2 H 0.4275 0.4968 0.0888 0.051 Uiso 1 1 calc R . .
H7"3 H 0.3985 0.4595 0.0607 0.051 Uiso 1 1 calc R . .
C8 C 0.20276(12) 0.43949(3) 0.06233(13) 0.0196(3) Uani 1 1 d . . .
H8 H 0.2686 0.4324 0.1109 0.023 Uiso 1 1 calc R . .
C9 C 0.11236(12) 0.42019(3) 0.05105(12) 0.0172(2) Uani 1 1 d . . .
O9 O 0.12345(8) 0.39286(2) 0.10962(9) 0.01859(19) Uani 1 1 d . . .
C9A C 0.01382(11) 0.43039(3) -0.02117(12) 0.0169(2) Uani 1 1 d . . .
C9B C 0.00711(12) 0.46003(3) -0.08486(12) 0.0182(3) Uani 1 1 d . . .
O11 O -0.07023(9) 0.34222(2) 0.17426(10) 0.0221(2) Uani 1 1 d . . .
C11 C -0.08178(12) 0.31107(4) 0.16064(13) 0.0210(3) Uani 1 1 d . . .
C12 C -0.15003(13) 0.29556(4) 0.21922(15) 0.0244(3) Uani 1 1 d . . .
H12 H -0.1872 0.3080 0.2636 0.029 Uiso 1 1 calc R . .
C13 C -0.16231(13) 0.26253(4) 0.21161(15) 0.0253(3) Uani 1 1 d . . .
C13A C -0.11000(13) 0.24318(4) 0.14138(15) 0.0251(3) Uani 1 1 d . . .
O13" O -0.22268(11) 0.24548(3) 0.26630(13) 0.0342(3) Uani 1 1 d . . .
C13" C -0.28264(18) 0.26276(5) 0.3329(2) 0.0421(5) Uani 1 1 d . . .
H13A H -0.2349 0.2747 0.3976 0.063 Uiso 1 1 calc R . .
H13B H -0.3238 0.2474 0.3663 0.063 Uiso 1 1 calc R . .
H13C H -0.3301 0.2780 0.2805 0.063 Uiso 1 1 calc R . .
C14 C -0.12198(15) 0.20952(4) 0.13304(18) 0.0319(4) Uani 1 1 d . . .
H14 H -0.1642 0.1988 0.1760 0.038 Uiso 1 1 calc R . .
C15 C -0.07250(16) 0.19173(4) 0.06227(19) 0.0345(4) Uani 1 1 d . . .
H15 H -0.0804 0.1689 0.0579 0.041 Uiso 1 1 calc R . .
C16 C -0.01159(14) 0.20710(4) -0.00214(17) 0.0288(3) Uani 1 1 d . . .
H16 H 0.0209 0.1947 -0.0513 0.035 Uiso 1 1 calc R . .
C16A C 0.00242(13) 0.24077(4) 0.00471(14) 0.0229(3) Uani 1 1 d . . .
C17 C 0.06526(12) 0.25772(4) -0.06067(13) 0.0214(3) Uani 1 1 d . . .
O17" O 0.10620(10) 0.23872(3) -0.13099(11) 0.0280(2) Uani 1 1 d . . .
C17" C 0.17008(15) 0.25392(4) -0.19830(17) 0.0315(4) Uani 1 1 d . . .
H17A H 0.1286 0.2703 -0.2511 0.047 Uiso 1 1 calc R . .
H17B H 0.1945 0.2375 -0.2458 0.047 Uiso 1 1 calc R . .
H17C H 0.2308 0.2643 -0.1439 0.047 Uiso 1 1 calc R . .
C18 C 0.08018(12) 0.29053(4) -0.05035(13) 0.0207(3) Uani 1 1 d . . .
H18 H 0.1210 0.3012 -0.0951 0.025 Uiso 1 1 calc R . .
C19 C 0.03479(12) 0.30862(3) 0.02707(12) 0.0183(3) Uani 1 1 d . . .
O19 O 0.05486(9) 0.33954(2) 0.03571(9) 0.0204(2) Uani 1 1 d . . .
C19A C -0.03009(12) 0.29316(3) 0.08957(13) 0.0195(3) Uani 1 1 d . . .
C19B C -0.04590(12) 0.25917(3) 0.07831(14) 0.0214(3) Uani 1 1 d . . .
O21 O -0.00792(9) 0.39665(2) 0.23204(9) 0.0198(2) Uani 1 1 d . . .
C21 C 0.00486(12) 0.39392(3) 0.34638(13) 0.0182(3) Uani 1 1 d . . .
C22 C -0.05573(12) 0.41460(3) 0.39934(13) 0.0199(3) Uani 1 1 d . . .
H22 H -0.1058 0.4288 0.3512 0.024 Uiso 1 1 calc R . .
C23 C -0.04208(12) 0.41406(3) 0.52012(13) 0.0203(3) Uani 1 1 d . . .
C23A C 0.03517(12) 0.39315(3) 0.59620(13) 0.0202(3) Uani 1 1 d . . .
O23" O -0.09753(9) 0.43220(3) 0.57760(10) 0.0263(2) Uani 1 1 d . . .
C23" C -0.17844(15) 0.45293(4) 0.50668(16) 0.0314(4) Uani 1 1 d . . .
H23A H -0.1461 0.4695 0.4674 0.047 Uiso 1 1 calc R . .
H23B H -0.2167 0.4634 0.5581 0.047 Uiso 1 1 calc R . .
H23C H -0.2273 0.4399 0.4465 0.047 Uiso 1 1 calc R . .
C24 C 0.05055(14) 0.39254(4) 0.71976(14) 0.0253(3) Uani 1 1 d . . .
H24 H 0.0098 0.4062 0.7557 0.030 Uiso 1 1 calc R . .
C25 C 0.12496(15) 0.37205(4) 0.79016(14) 0.0284(3) Uani 1 1 d . . .
H25 H 0.1347 0.3718 0.8738 0.034 Uiso 1 1 calc R . .
C26 C 0.18527(14) 0.35200(4) 0.73845(14) 0.0253(3) Uani 1 1 d . . .
H26 H 0.2364 0.3382 0.7873 0.030 Uiso 1 1 calc R . .
C26A C 0.17139(12) 0.35190(4) 0.61519(13) 0.0214(3) Uani 1 1 d . . .
C27 C 0.23313(12) 0.33150(4) 0.55819(14) 0.0219(3) Uani 1 1 d . . .
C27" C 0.36528(15) 0.29070(4) 0.58451(17) 0.0324(4) Uani 1 1 d . . .
H27A H 0.3194 0.2758 0.5288 0.049 Uiso 1 1 calc R . .
H27B H 0.4120 0.2783 0.6487 0.049 Uiso 1 1 calc R . .
H27C H 0.4074 0.3033 0.5424 0.049 Uiso 1 1 calc R . .
O27" O 0.30210(10) 0.31236(3) 0.63385(10) 0.0291(3) Uani 1 1 d . . .
C28 C 0.21898(12) 0.33180(4) 0.43725(13) 0.0212(3) Uani 1 1 d . . .
H28 H 0.2622 0.3188 0.4022 0.025 Uiso 1 1 calc R . .
C29 C 0.13976(12) 0.35155(3) 0.36487(13) 0.0186(3) Uani 1 1 d . . .
O29 O 0.12548(9) 0.34934(2) 0.25008(9) 0.0205(2) Uani 1 1 d . . .
C29A C 0.07854(12) 0.37226(3) 0.41680(12) 0.0180(3) Uani 1 1 d . . .
C29B C 0.09522(12) 0.37242(3) 0.54255(12) 0.0186(3) Uani 1 1 d . . .
B1' B 0.51758(14) 0.38600(4) 0.37395(16) 0.0225(3) Uani 1 1 d . . .
C1' C 0.43493(12) 0.41326(4) 0.39909(14) 0.0220(3) Uani 1 1 d . . .
C2' C 0.32553(12) 0.41061(4) 0.36653(15) 0.0243(3) Uani 1 1 d . . .
H2' H 0.2945 0.3920 0.3234 0.029 Uiso 1 1 calc R . .
C3' C 0.25994(13) 0.43413(4) 0.39458(16) 0.0281(3) Uani 1 1 d . . .
H3' H 0.1859 0.4313 0.3701 0.034 Uiso 1 1 calc R . .
C4' C 0.30185(14) 0.46154(4) 0.45774(16) 0.0293(3) Uani 1 1 d . . .
H4' H 0.2573 0.4775 0.4773 0.035 Uiso 1 1 calc R . .
C5' C 0.41007(14) 0.46525(4) 0.49201(16) 0.0291(3) Uani 1 1 d . . .
H5' H 0.4403 0.4840 0.5350 0.035 Uiso 1 1 calc R . .
C6' C 0.47446(13) 0.44159(4) 0.46343(15) 0.0257(3) Uani 1 1 d . . .
H6' H 0.5484 0.4446 0.4883 0.031 Uiso 1 1 calc R . .
C7' C 0.58849(12) 0.40081(4) 0.28960(14) 0.0243(3) Uani 1 1 d . . .
C8' C 0.58628(13) 0.43298(4) 0.25152(15) 0.0276(3) Uani 1 1 d . . .
H8' H 0.5425 0.4480 0.2777 0.033 Uiso 1 1 calc R . .
C9' C 0.64616(15) 0.44399(5) 0.17616(17) 0.0350(4) Uani 1 1 d . . .
H9' H 0.6425 0.4661 0.1525 0.042 Uiso 1 1 calc R . .
C10' C 0.71016(15) 0.42289(5) 0.13648(16) 0.0361(4) Uani 1 1 d . . .
H10' H 0.7505 0.4303 0.0851 0.043 Uiso 1 1 calc R . .
C11' C 0.71541(15) 0.39066(5) 0.17197(18) 0.0357(4) Uani 1 1 d . . .
H11' H 0.7597 0.3759 0.1453 0.043 Uiso 1 1 calc R . .
C12' C 0.65548(14) 0.38007(5) 0.24678(17) 0.0310(4) Uani 1 1 d . . .
H12' H 0.6598 0.3579 0.2700 0.037 Uiso 1 1 calc R . .
C13' C 0.58937(13) 0.37466(4) 0.50522(15) 0.0241(3) Uani 1 1 d . . .
C14' C 0.69933(13) 0.37532(4) 0.54276(15) 0.0268(3) Uani 1 1 d . . .
H14' H 0.7374 0.3829 0.4892 0.032 Uiso 1 1 calc R . .
C15' C 0.75492(14) 0.36525(4) 0.65607(17) 0.0316(4) Uani 1 1 d . . .
H15' H 0.8294 0.3665 0.6786 0.038 Uiso 1 1 calc R . .
C16' C 0.70257(16) 0.35345(4) 0.73589(17) 0.0348(4) Uani 1 1 d . . .
H16' H 0.7405 0.3460 0.8122 0.042 Uiso 1 1 calc R . .
C17' C 0.59313(16) 0.35272(5) 0.70208(17) 0.0351(4) Uani 1 1 d . . .
H17' H 0.5557 0.3448 0.7557 0.042 Uiso 1 1 calc R . .
C18' C 0.53857(14) 0.36357(4) 0.58988(16) 0.0296(3) Uani 1 1 d . . .
H18' H 0.4640 0.3635 0.5696 0.035 Uiso 1 1 calc R . .
C19' C 0.45599(12) 0.35428(4) 0.30180(14) 0.0230(3) Uani 1 1 d . . .
C20' C 0.47576(14) 0.32218(4) 0.33975(15) 0.0264(3) Uani 1 1 d . . .
H20' H 0.5278 0.3180 0.4117 0.032 Uiso 1 1 calc R . .
C21' C 0.42175(15) 0.29595(4) 0.27564(17) 0.0311(4) Uani 1 1 d . . .
H21' H 0.4376 0.2745 0.3044 0.037 Uiso 1 1 calc R . .
C22' C 0.34556(14) 0.30107(4) 0.17078(17) 0.0308(4) Uani 1 1 d . . .
H22' H 0.3076 0.2833 0.1282 0.037 Uiso 1 1 calc R . .
C23' C 0.32511(14) 0.33249(5) 0.12831(17) 0.0320(4) Uani 1 1 d . . .
H23' H 0.2733 0.3364 0.0560 0.038 Uiso 1 1 calc R . .
C24' C 0.38079(14) 0.35827(4) 0.19208(16) 0.0287(3) Uani 1 1 d . . .
H24' H 0.3675 0.3795 0.1602 0.034 Uiso 1 1 calc R . .
C1S C 0.6524(9) 0.57677(15) 0.2671(6) 0.050(2) Uani 0.61 1 d PDU A 1
H1SA H 0.7231 0.5864 0.2968 0.060 Uiso 0.61 1 calc PR A 1
H1SB H 0.6154 0.5784 0.3307 0.060 Uiso 0.61 1 calc PR A 1
Cl1S Cl 0.58115(15) 0.59784(6) 0.1390(2) 0.0534(4) Uani 0.61 1 d PDU A 1
Cl2S Cl 0.66325(14) 0.53573(4) 0.22930(17) 0.0535(4) Uani 0.61 1 d PDU A 1
C1D C 0.6441(13) 0.5787(3) 0.2568(9) 0.043(4) Uani 0.26 1 d PDU B 2
H1D1 H 0.6954 0.5954 0.2962 0.052 Uiso 0.26 1 calc PR B 2
H1D2 H 0.5959 0.5748 0.3078 0.052 Uiso 0.26 1 calc PR B 2
Cl1D Cl 0.5704(7) 0.5939(2) 0.1176(7) 0.097(3) Uani 0.26 1 d PDU B 2
Cl2D Cl 0.7123(5) 0.54237(15) 0.2462(5) 0.098(2) Uani 0.26 1 d PDU B 2
C2S C 0.5230(4) 0.17751(18) 0.5086(5) 0.0406(12) Uani 0.38 1 d PU C 3
H2SA H 0.5116 0.1543 0.4886 0.049 Uiso 0.38 1 calc PR C 3
H2SB H 0.5109 0.1810 0.5880 0.049 Uiso 0.38 1 calc PR C 3
Cl3S Cl 0.4349(3) 0.20034(14) 0.4048(3) 0.1139(19) Uani 0.38 1 d PU C 3
Cl4S Cl 0.65138(11) 0.18781(5) 0.51304(15) 0.0578(4) Uani 0.38 1 d PU C 3
C2D C 0.5410(3) 0.19777(13) 0.5248(4) 0.0362(9) Uani 0.47 1 d PU D 4
H2DA H 0.5191 0.1884 0.5928 0.043 Uiso 0.47 1 calc PR D 4
H2DB H 0.6051 0.1863 0.5180 0.043 Uiso 0.47 1 calc PR D 4
Cl3D Cl 0.56793(8) 0.23940(3) 0.54938(9) 0.0427(2) Uani 0.47 1 d PU D 4
Cl4D Cl 0.43981(18) 0.19258(6) 0.39282(19) 0.0428(4) Uani 0.47 1 d PU D 4

loop_
_atom_site_aniso_label
_atom_site_aniso_U_11
_atom_site_aniso_U_22
_atom_site_aniso_U_33
_atom_site_aniso_U_23
_atom_site_aniso_U_13
_atom_site_aniso_U_12
Si1 0.0259(2) 0.01429(17) 0.01668(18) 0.00137(13) 0.01061(15) 0.00146(14)
O1 0.0252(5) 0.0176(5) 0.0181(5) 0.0021(4) 0.0083(4) -0.0016(4)
C1 0.0257(7) 0.0163(6) 0.0138(6) -0.0010(4) 0.0083(5) 0.0004(5)
C2 0.0236(7) 0.0224(7) 0.0175(6) -0.0010(5) 0.0057(5) -0.0007(5)
C3 0.0253(7) 0.0224(7) 0.0158(6) -0.0011(5) 0.0043(5) 0.0035(5)
C3A 0.0272(7) 0.0187(6) 0.0139(6) 0.0000(5) 0.0059(5) 0.0029(5)
O3" 0.0260(6) 0.0305(6) 0.0239(5) 0.0022(4) 0.0003(4) 0.0049(5)
C3" 0.0265(8) 0.0396(10) 0.0375(10) -0.0010(8) -0.0009(7) 0.0020(7)
C4 0.0343(8) 0.0212(7) 0.0174(6) 0.0029(5) 0.0066(6) 0.0057(6)
C5 0.0416(9) 0.0181(7) 0.0227(7) 0.0057(5) 0.0122(6) 0.0034(6)
C6 0.0354(8) 0.0171(6) 0.0247(7) 0.0025(5) 0.0135(6) -0.0019(6)
C6A 0.0270(7) 0.0161(6) 0.0183(6) 0.0001(5) 0.0097(5) 0.0001(5)
C7 0.0252(7) 0.0177(6) 0.0215(7) -0.0016(5) 0.0107(5) -0.0023(5)
O7" 0.0266(6) 0.0206(5) 0.0337(6) 0.0022(4) 0.0093(5) -0.0047(4)
C7" 0.0251(8) 0.0306(9) 0.0445(10) 0.0008(7) 0.0054(7) -0.0047(7)
C8 0.0220(7) 0.0182(6) 0.0193(6) -0.0003(5) 0.0068(5) 0.0004(5)
C9 0.0245(7) 0.0150(6) 0.0139(6) -0.0010(4) 0.0081(5) 0.0015(5)
O9 0.0239(5) 0.0150(4) 0.0179(5) 0.0024(3) 0.0072(4) 0.0015(4)
C9A 0.0235(7) 0.0147(6) 0.0142(6) 0.0009(4) 0.0079(5) 0.0010(5)
C9B 0.0263(7) 0.0156(6) 0.0146(6) 0.0007(4) 0.0087(5) 0.0018(5)
O11 0.0316(6) 0.0152(5) 0.0247(5) 0.0012(4) 0.0167(4) 0.0012(4)
C11 0.0273(7) 0.0174(6) 0.0216(7) 0.0028(5) 0.0124(6) 0.0018(5)
C12 0.0298(8) 0.0208(7) 0.0283(8) 0.0035(6) 0.0178(6) 0.0022(6)
C13 0.0285(8) 0.0214(7) 0.0305(8) 0.0049(6) 0.0159(6) 0.0001(6)
C13A 0.0290(8) 0.0188(7) 0.0320(8) 0.0027(6) 0.0156(6) 0.0004(6)
O13" 0.0389(7) 0.0250(6) 0.0481(8) 0.0063(5) 0.0284(6) -0.0012(5)
C13" 0.0440(11) 0.0395(10) 0.0553(12) 0.0040(9) 0.0351(10) -0.0019(8)
C14 0.0376(9) 0.0195(7) 0.0450(10) 0.0031(7) 0.0224(8) -0.0020(6)
C15 0.0418(10) 0.0160(7) 0.0524(11) 0.0007(7) 0.0244(9) 0.0000(7)
C16 0.0343(9) 0.0181(7) 0.0380(9) -0.0021(6) 0.0170(7) 0.0016(6)
C16A 0.0268(7) 0.0164(6) 0.0282(7) -0.0003(5) 0.0121(6) 0.0009(5)
C17 0.0246(7) 0.0200(6) 0.0219(7) -0.0023(5) 0.0104(5) 0.0024(5)
O17" 0.0351(6) 0.0220(5) 0.0334(6) -0.0058(4) 0.0205(5) 0.0006(5)
C17" 0.0364(9) 0.0312(8) 0.0339(9) -0.0066(7) 0.0214(7) -0.0021(7)
C18 0.0254(7) 0.0190(6) 0.0210(7) -0.0010(5) 0.0116(5) -0.0006(5)
C19 0.0235(7) 0.0158(6) 0.0174(6) 0.0008(5) 0.0083(5) 0.0000(5)
O19 0.0304(6) 0.0153(4) 0.0197(5) -0.0002(4) 0.0140(4) -0.0017(4)
C19A 0.0253(7) 0.0151(6) 0.0214(7) 0.0017(5) 0.0117(5) 0.0004(5)
C19B 0.0252(7) 0.0164(6) 0.0254(7) 0.0014(5) 0.0116(6) 0.0017(5)
O21 0.0291(5) 0.0159(5) 0.0164(5) 0.0013(3) 0.0095(4) 0.0041(4)
C21 0.0232(7) 0.0149(6) 0.0188(6) 0.0000(5) 0.0097(5) -0.0006(5)
C22 0.0240(7) 0.0164(6) 0.0213(7) -0.0001(5) 0.0092(5) 0.0033(5)
C23 0.0232(7) 0.0174(6) 0.0228(7) -0.0031(5) 0.0103(5) 0.0003(5)
C23A 0.0264(7) 0.0181(6) 0.0181(6) -0.0016(5) 0.0096(5) -0.0002(5)
O23" 0.0314(6) 0.0269(6) 0.0235(5) -0.0035(4) 0.0124(5) 0.0084(5)
C23" 0.0360(9) 0.0297(8) 0.0308(8) -0.0014(6) 0.0129(7) 0.0118(7)
C24 0.0331(8) 0.0259(7) 0.0192(7) -0.0031(5) 0.0109(6) 0.0018(6)
C25 0.0393(9) 0.0299(8) 0.0179(7) 0.0004(6) 0.0109(6) 0.0017(7)
C26 0.0324(8) 0.0250(7) 0.0191(7) 0.0027(5) 0.0076(6) 0.0019(6)
C26A 0.0255(7) 0.0202(6) 0.0199(7) 0.0013(5) 0.0085(5) 0.0001(5)
C27 0.0248(7) 0.0195(6) 0.0224(7) 0.0040(5) 0.0081(5) 0.0027(5)
C27" 0.0360(9) 0.0306(8) 0.0313(9) 0.0057(7) 0.0102(7) 0.0116(7)
O27" 0.0348(6) 0.0297(6) 0.0237(5) 0.0066(4) 0.0093(5) 0.0119(5)
C28 0.0259(7) 0.0187(6) 0.0218(7) 0.0028(5) 0.0115(5) 0.0043(5)
C29 0.0254(7) 0.0151(6) 0.0187(6) 0.0022(5) 0.0115(5) 0.0017(5)
O29 0.0300(5) 0.0184(5) 0.0165(5) 0.0028(4) 0.0120(4) 0.0057(4)
C29A 0.0237(7) 0.0154(6) 0.0175(6) 0.0008(5) 0.0099(5) 0.0010(5)
C29B 0.0232(7) 0.0163(6) 0.0180(6) 0.0004(5) 0.0085(5) -0.0009(5)
B1' 0.0211(7) 0.0219(7) 0.0261(8) -0.0014(6) 0.0090(6) -0.0003(6)
C1' 0.0235(7) 0.0207(7) 0.0234(7) 0.0017(5) 0.0087(5) 0.0000(5)
C2' 0.0228(7) 0.0209(7) 0.0296(8) 0.0007(6) 0.0076(6) -0.0006(6)
C3' 0.0227(7) 0.0257(8) 0.0361(9) 0.0026(6) 0.0082(6) 0.0043(6)
C4' 0.0317(8) 0.0251(8) 0.0315(8) 0.0010(6) 0.0086(7) 0.0099(6)
C5' 0.0351(9) 0.0236(7) 0.0282(8) -0.0040(6) 0.0075(7) 0.0000(6)
C6' 0.0238(7) 0.0267(7) 0.0268(8) -0.0032(6) 0.0068(6) -0.0019(6)
C7' 0.0196(7) 0.0281(8) 0.0259(7) -0.0027(6) 0.0073(6) -0.0026(6)
C8' 0.0249(7) 0.0298(8) 0.0298(8) 0.0028(6) 0.0102(6) 0.0003(6)
C9' 0.0346(9) 0.0387(10) 0.0335(9) 0.0071(7) 0.0119(7) -0.0057(8)
C10' 0.0318(9) 0.0511(11) 0.0295(9) -0.0052(8) 0.0152(7) -0.0137(8)
C11' 0.0275(8) 0.0433(10) 0.0417(10) -0.0126(8) 0.0186(7) -0.0058(7)
C12' 0.0269(8) 0.0310(8) 0.0384(9) -0.0053(7) 0.0147(7) -0.0026(7)
C13' 0.0256(7) 0.0200(7) 0.0281(7) -0.0022(5) 0.0093(6) 0.0007(6)
C14' 0.0261(8) 0.0226(7) 0.0323(8) -0.0020(6) 0.0091(6) 0.0023(6)
C15' 0.0294(8) 0.0262(8) 0.0359(9) -0.0034(7) 0.0028(7) 0.0070(6)
C16' 0.0441(10) 0.0278(8) 0.0297(9) -0.0001(6) 0.0045(7) 0.0088(7)
C17' 0.0454(11) 0.0326(9) 0.0300(9) 0.0015(7) 0.0142(8) 0.0011(8)
C18' 0.0310(8) 0.0290(8) 0.0303(8) -0.0012(6) 0.0107(7) -0.0010(7)
C19' 0.0209(7) 0.0230(7) 0.0281(7) -0.0029(6) 0.0117(6) -0.0004(5)
C20' 0.0293(8) 0.0246(7) 0.0277(8) -0.0017(6) 0.0115(6) 0.0002(6)
C21' 0.0386(9) 0.0228(7) 0.0369(9) -0.0035(6) 0.0188(7) -0.0015(7)
C22' 0.0333(9) 0.0280(8) 0.0358(9) -0.0117(7) 0.0173(7) -0.0073(7)
C23' 0.0281(8) 0.0356(9) 0.0316(9) -0.0085(7) 0.0066(7) 0.0002(7)
C24' 0.0278(8) 0.0259(8) 0.0322(8) -0.0033(6) 0.0075(6) 0.0023(6)
C1S 0.067(5) 0.035(3) 0.049(3) 0.008(3) 0.016(3) -0.009(3)
Cl1S 0.0475(6) 0.0527(8) 0.0600(11) 0.0119(9) 0.0137(6) 0.0037(5)
Cl2S 0.0844(10) 0.0427(5) 0.0413(6) -0.0066(4) 0.0306(7) 0.0086(6)
C1D 0.053(8) 0.044(8) 0.047(6) -0.022(5) 0.038(6) -0.024(5)
Cl1D 0.151(6) 0.087(4) 0.059(3) -0.020(2) 0.037(3) 0.009(3)
Cl2D 0.152(5) 0.101(4) 0.062(3) 0.013(2) 0.068(4) 0.054(4)
C2S 0.026(2) 0.064(4) 0.033(3) 0.001(3) 0.0093(19) -0.006(2)
Cl3S 0.0594(17) 0.227(5) 0.059(2) 0.080(2) 0.0221(15) 0.046(2)
Cl4S 0.0268(6) 0.0836(12) 0.0591(9) 0.0270(8) 0.0044(6) -0.0096(7)
C2D 0.0218(17) 0.055(3) 0.0315(19) -0.0031(19) 0.0073(14) 0.0043(18)
Cl3D 0.0339(5) 0.0609(7) 0.0347(5) -0.0019(4) 0.0113(4) -0.0055(4)
Cl4D 0.0361(8) 0.0664(8) 0.0235(6) -0.0131(6) 0.0037(5) -0.0113(7)

loop_
_atom_type_symbol
_atom_type_description
_atom_type_scat_dispersion_real
_atom_type_scat_dispersion_imag
_atom_type_scat_source
C C 0.0033 0.0016 'International Tables Vol C Tables 4.2.6.8 and 6.1.1.4'
H H 0.0000 0.0000 'International Tables Vol C Tables 4.2.6.8 and 6.1.1.4'
B B 0.0013 0.0007 'International Tables Vol C Tables 4.2.6.8 and 6.1.1.4'
O O 0.0106 0.0060 'International Tables Vol C Tables 4.2.6.8 and 6.1.1.4'
Si Si 0.0817 0.0704 'International Tables Vol C Tables 4.2.6.8 and 6.1.1.4'
Cl Cl 0.1484 0.1585 'International Tables Vol C Tables 4.2.6.8 and 6.1.1.4'

loop_
_geom_angle_atom_site_label_1
_geom_angle_atom_site_label_2
_geom_angle_atom_site_label_3
_geom_angle
_geom_angle_site_symmetry_1
_geom_angle_site_symmetry_3
_geom_angle_publ_flag
O9 Si1 O1 94.91(5) . . ?
O9 Si1 O19 88.12(5) . . ?
O1 Si1 O19 89.38(5) . . ?
O9 Si1 O21 91.35(5) . . ?
O1 Si1 O21 87.98(5) . . ?
O19 Si1 O21 177.26(6) . . ?
O9 Si1 O29 86.84(5) . . ?
O1 Si1 O29 176.91(5) . . ?
O19 Si1 O29 88.13(5) . . ?
O21 Si1 O29 94.52(5) . . ?
O9 Si1 O11 176.26(6) . . ?
O1 Si1 O11 88.02(5) . . ?
O19 Si1 O11 94.24(5) . . ?
O21 Si1 O11 86.43(5) . . ?
O29 Si1 O11 90.33(5) . . ?
C1 O1 Si1 127.74(10) . . ?
O1 C1 C2 117.18(13) . . ?
O1 C1 C9A 122.52(13) . . ?
C2 C1 C9A 120.31(13) . . ?
C3 C2 C1 120.30(14) . . ?
C3 C2 H2 119.9 . . ?
C1 C2 H2 119.9 . . ?
O3" C3 C2 124.04(15) . . ?
O3" C3 C3A 114.61(13) . . ?
C2 C3 C3A 121.35(14) . . ?
C4 C3A C9B 119.86(14) . . ?
C4 C3A C3 122.01(14) . . ?
C9B C3A C3 118.13(13) . . ?
C3 O3" C3" 117.19(14) . . ?
O3" C3" H3"1 109.5 . . ?
O3" C3" H3"2 109.5 . . ?
H3"1 C3" H3"2 109.5 . . ?
O3" C3" H3"3 109.5 . . ?
H3"1 C3" H3"3 109.5 . . ?
H3"2 C3" H3"3 109.5 . . ?
C5 C4 C3A 120.38(15) . . ?
C5 C4 H4 119.8 . . ?
C3A C4 H4 119.8 . . ?
C4 C5 C6 120.57(14) . . ?
C4 C5 H5 119.7 . . ?
C6 C5 H5 119.7 . . ?
C5 C6 C6A 120.34(15) . . ?
C5 C6 H6 119.8 . . ?
C6A C6 H6 119.8 . . ?
C6 C6A C9B 119.74(14) . . ?
C6 C6A C7 122.14(14) . . ?
C9B C6A C7 118.10(13) . . ?
O7" C7 C8 124.17(14) . . ?
O7" C7 C6A 114.34(13) . . ?
C8 C7 C6A 121.47(13) . . ?
C7 O7" C7" 117.20(13) . . ?
O7" C7" H7"1 109.5 . . ?
O7" C7" H7"2 109.5 . . ?
H7"1 C7" H7"2 109.5 . . ?
O7" C7" H7"3 109.5 . . ?
H7"1 C7" H7"3 109.5 . . ?
H7"2 C7" H7"3 109.5 . . ?
C7 C8 C9 119.91(14) . . ?
C7 C8 H8 120.0 . . ?
C9 C8 H8 120.0 . . ?
O9 C9 C8 117.54(13) . . ?
O9 C9 C9A 121.83(13) . . ?
C8 C9 C9A 120.63(13) . . ?
C9 O9 Si1 128.37(10) . . ?
C1 C9A C9 121.19(12) . . ?
C1 C9A C9B 119.53(13) . . ?
C9 C9A C9B 119.25(13) . . ?
C3A C9B C6A 119.09(13) . . ?
C3A C9B C9A 120.35(13) . . ?
C6A C9B C9A 120.56(13) . . ?
C11 O11 Si1 128.30(10) . . ?
O11 C11 C19A 122.05(13) . . ?
O11 C11 C12 117.19(13) . . ?
C19A C11 C12 120.75(13) . . ?
C13 C12 C11 119.77(14) . . ?
C13 C12 H12 120.1 . . ?
C11 C12 H12 120.1 . . ?
O13" C13 C12 124.38(15) . . ?
O13" C13 C13A 114.23(14) . . ?
C12 C13 C13A 121.38(14) . . ?
C14 C13A C19B 119.84(14) . . ?
C14 C13A C13 121.84(14) . . ?
C19B C13A C13 118.32(14) . . ?
C13 O13" C13" 118.41(14) . . ?
O13" C13" H13A 109.5 . . ?
O13" C13" H13B 109.5 . . ?
H13A C13" H13B 109.5 . . ?
O13" C13" H13C 109.5 . . ?
H13A C13" H13C 109.5 . . ?
H13B C13" H13C 109.5 . . ?
C15 C14 C13A 120.32(15) . . ?
C15 C14 H14 119.8 . . ?
C13A C14 H14 119.8 . . ?
C16 C15 C14 120.52(15) . . ?
C16 C15 H15 119.7 . . ?
C14 C15 H15 119.7 . . ?
C15 C16 C16A 120.58(15) . . ?
C15 C16 H16 119.7 . . ?
C16A C16 H16 119.7 . . ?
C16 C16A C19B 119.54(14) . . ?
C16 C16A C17 122.38(14) . . ?
C19B C16A C17 118.08(13) . . ?
O17" C17 C18 123.97(14) . . ?
O17" C17 C16A 114.57(13) . . ?
C18 C17 C16A 121.45(13) . . ?
C17 O17" C17" 117.64(13) . . ?
O17" C17" H17A 109.5 . . ?
O17" C17" H17B 109.5 . . ?
H17A C17" H17B 109.5 . . ?
O17" C17" H17C 109.5 . . ?
H17A C17" H17C 109.5 . . ?
H17B C17" H17C 109.5 . . ?
C17 C18 C19 120.10(13) . . ?
C17 C18 H18 120.0 . . ?
C19 C18 H18 120.0 . . ?
O19 C19 C19A 122.76(12) . . ?
O19 C19 C18 117.00(12) . . ?
C19A C19 C18 120.23(13) . . ?
C19 O19 Si1 128.13(9) . . ?
C11 C19A C19 121.10(13) . . ?
C11 C19A C19B 119.35(13) . . ?
C19 C19A C19B 119.53(13) . . ?
C16A C19B C19A 120.52(13) . . ?
C16A C19B C13A 119.17(14) . . ?
C19A C19B C13A 120.31(13) . . ?
C21 O21 Si1 126.61(9) . . ?
O21 C21 C29A 122.24(12) . . ?
O21 C21 C22 117.16(13) . . ?
C29A C21 C22 120.56(13) . . ?
C23 C22 C21 120.00(14) . . ?
C23 C22 H22 120.0 . . ?
C21 C22 H22 120.0 . . ?
O23" C23 C22 124.13(14) . . ?
O23" C23 C23A 114.52(13) . . ?
C22 C23 C23A 121.35(13) . . ?
C24 C23A C29B 119.69(14) . . ?
C24 C23A C23 121.97(13) . . ?
C29B C23A C23 118.33(13) . . ?
C23 O23" C23" 117.50(12) . . ?
O23" C23" H23A 109.5 . . ?
O23" C23" H23B 109.5 . . ?
H23A C23" H23B 109.5 . . ?
O23" C23" H23C 109.5 . . ?
H23A C23" H23C 109.5 . . ?
H23B C23" H23C 109.5 . . ?
C25 C24 C23A 120.52(14) . . ?
C25 C24 H24 119.7 . . ?
C23A C24 H24 119.7 . . ?
C24 C25 C26 120.16(14) . . ?
C24 C25 H25 119.9 . . ?
C26 C25 H25 119.9 . . ?
C25 C26 C26A 120.71(15) . . ?
C25 C26 H26 119.6 . . ?
C26A C26 H26 119.6 . . ?
C26 C26A C29B 119.64(14) . . ?
C26 C26A C27 122.30(14) . . ?
C29B C26A C27 118.06(13) . . ?
O27" C27 C28 124.42(14) . . ?
O27" C27 C26A 113.94(13) . . ?
C28 C27 C26A 121.63(14) . . ?
O27" C27" H27A 109.5 . . ?
O27" C27" H27B 109.5 . . ?
H27A C27" H27B 109.5 . . ?
O27" C27" H27C 109.5 . . ?
H27A C27" H27C 109.5 . . ?
H27B C27" H27C 109.5 . . ?
C27 O27" C27" 117.74(13) . . ?
C27 C28 C29 119.84(13) . . ?
C27 C28 H28 120.1 . . ?
C29 C28 H28 120.1 . . ?
O29 C29 C29A 122.36(13) . . ?
O29 C29 C28 117.16(12) . . ?
C29A C29 C28 120.47(13) . . ?
C29 O29 Si1 127.86(9) . . ?
C21 C29A C29 121.04(13) . . ?
C21 C29A C29B 119.49(12) . . ?
C29 C29A C29B 119.39(13) . . ?
C26A C29B C23A 119.27(13) . . ?
C26A C29B C29A 120.53(13) . . ?
C23A C29B C29A 120.20(13) . . ?
C7' B1' C13' 112.58(13) . . ?
C7' B1' C1' 111.07(13) . . ?
C13' B1' C1' 106.03(12) . . ?
C7' B1' C19' 105.78(12) . . ?
C13' B1' C19' 109.60(13) . . ?
C1' B1' C19' 111.88(13) . . ?
C2' C1' C6' 114.85(14) . . ?
C2' C1' B1' 125.70(14) . . ?
C6' C1' B1' 119.40(14) . . ?
C3' C2' C1' 122.81(15) . . ?
C3' C2' H2' 118.6 . . ?
C1' C2' H2' 118.6 . . ?
C4' C3' C2' 120.53(16) . . ?
C4' C3' H3' 119.7 . . ?
C2' C3' H3' 119.7 . . ?
C3' C4' C5' 118.78(15) . . ?
C3' C4' H4' 120.6 . . ?
C5' C4' H4' 120.6 . . ?
C4' C5' C6' 120.02(16) . . ?
C4' C5' H5' 120.0 . . ?
C6' C5' H5' 120.0 . . ?
C5' C6' C1' 123.01(15) . . ?
C5' C6' H6' 118.5 . . ?
C1' C6' H6' 118.5 . . ?
C8' C7' C12' 115.26(15) . . ?
C8' C7' B1' 125.17(14) . . ?
C12' C7' B1' 119.53(15) . . ?
C7' C8' C9' 122.59(16) . . ?
C7' C8' H8' 118.7 . . ?
C9' C8' H8' 118.7 . . ?
C10' C9' C8' 120.10(18) . . ?
C10' C9' H9' 120.0 . . ?
C8' C9' H9' 120.0 . . ?
C9' C10' C11' 119.59(16) . . ?
C9' C10' H10' 120.2 . . ?
C11' C10' H10' 120.2 . . ?
C10' C11' C12' 119.69(17) . . ?
C10' C11' H11' 120.2 . . ?
C12' C11' H11' 120.2 . . ?
C11' C12' C7' 122.77(17) . . ?
C11' C12' H12' 118.6 . . ?
C7' C12' H12' 118.6 . . ?
C14' C13' C18' 115.55(16) . . ?
C14' C13' B1' 125.63(14) . . ?
C18' C13' B1' 118.81(14) . . ?
C15' C14' C13' 122.30(16) . . ?
C15' C14' H14' 118.9 . . ?
C13' C14' H14' 118.9 . . ?
C16' C15' C14' 120.66(17) . . ?
C16' C15' H15' 119.7 . . ?
C14' C15' H15' 119.7 . . ?
C15' C16' C17' 118.65(17) . . ?
C15' C16' H16' 120.7 . . ?
C17' C16' H16' 120.7 . . ?
C18' C17' C16' 120.10(18) . . ?
C18' C17' H17' 120.0 . . ?
C16' C17' H17' 120.0 . . ?
C17' C18' C13' 122.69(17) . . ?
C17' C18' H18' 118.7 . . ?
C13' C18' H18' 118.7 . . ?
C20' C19' C24' 115.25(15) . . ?
C20' C19' B1' 124.33(15) . . ?
C24' C19' B1' 120.37(14) . . ?
C19' C20' C21' 122.47(17) . . ?
C19' C20' H20' 118.8 . . ?
C21' C20' H20' 118.8 . . ?
C22' C21' C20' 120.33(17) . . ?
C22' C21' H21' 119.8 . . ?
C20' C21' H21' 119.8 . . ?
C21' C22' C23' 119.13(16) . . ?
C21' C22' H22' 120.4 . . ?
C23' C22' H22' 120.4 . . ?
C22' C23' C24' 119.83(17) . . ?
C22' C23' H23' 120.1 . . ?
C24' C23' H23' 120.1 . . ?
C23' C24' C19' 122.89(17) . . ?
C23' C24' H24' 118.6 . . ?
C19' C24' H24' 118.6 . . ?
Cl2S C1S Cl1S 108.7(4) . . ?
Cl2S C1S H1SA 110.0 . . ?
Cl1S C1S H1SA 110.0 . . ?
Cl2S C1S H1SB 110.0 . . ?
Cl1S C1S H1SB 110.0 . . ?
H1SA C1S H1SB 108.3 . . ?
Cl2D C1D Cl1D 113.8(7) . . ?
Cl2D C1D H1D1 108.8 . . ?
Cl1D C1D H1D1 108.8 . . ?
Cl2D C1D H1D2 108.8 . . ?
Cl1D C1D H1D2 108.8 . . ?
H1D1 C1D H1D2 107.7 . . ?
Cl3S C2S Cl4S 111.2(4) . . ?
Cl3S C2S H2SA 109.4 . . ?
Cl4S C2S H2SA 109.4 . . ?
Cl3S C2S H2SB 109.4 . . ?
Cl4S C2S H2SB 109.4 . . ?
H2SA C2S H2SB 108.0 . . ?
Cl3D C2D Cl4D 109.5(3) . . ?
Cl3D C2D H2DA 109.8 . . ?
Cl4D C2D H2DA 109.8 . . ?
Cl3D C2D H2DB 109.8 . . ?
Cl4D C2D H2DB 109.8 . . ?
H2DA C2D H2DB 108.2 . . ?

loop_
_geom_bond_atom_site_label_1
_geom_bond_atom_site_label_2
_geom_bond_distance
_geom_bond_site_symmetry_2
_geom_bond_publ_flag
Si1 O9 1.7570(11) . ?
Si1 O1 1.7586(11) . ?
Si1 O19 1.7656(11) . ?
Si1 O21 1.7676(11) . ?
Si1 O29 1.7734(11) . ?
Si1 O11 1.7767(11) . ?
O1 C1 1.3085(17) . ?
C1 C2 1.411(2) . ?
C1 C9A 1.413(2) . ?
C2 C3 1.369(2) . ?
C2 H2 0.9500 . ?
C3 O3" 1.3441(18) . ?
C3 C3A 1.445(2) . ?
C3A C4 1.401(2) . ?
C3A C9B 1.414(2) . ?
O3" C3" 1.437(2) . ?
C3" H3"1 0.9800 . ?
C3" H3"2 0.9800 . ?
C3" H3"3 0.9800 . ?
C4 C5 1.381(2) . ?
C4 H4 0.9500 . ?
C5 C6 1.391(2) . ?
C5 H5 0.9500 . ?
C6 C6A 1.399(2) . ?
C6 H6 0.9500 . ?
C6A C9B 1.415(2) . ?
C6A C7 1.443(2) . ?
C7 O7" 1.3437(18) . ?
C7 C8 1.375(2) . ?
O7" C7" 1.436(2) . ?
C7" H7"1 0.9800 . ?
C7" H7"2 0.9800 . ?
C7" H7"3 0.9800 . ?
C8 C9 1.411(2) . ?
C8 H8 0.9500 . ?
C9 O9 1.3073(16) . ?
C9 C9A 1.415(2) . ?
C9A C9B 1.4222(18) . ?
O11 C11 1.3004(18) . ?
C11 C19A 1.412(2) . ?
C11 C12 1.417(2) . ?
C12 C13 1.374(2) . ?
C12 H12 0.9500 . ?
C13 O13" 1.3423(18) . ?
C13 C13A 1.442(2) . ?
C13A C14 1.399(2) . ?
C13A C19B 1.420(2) . ?
O13" C13" 1.435(2) . ?
C13" H13A 0.9800 . ?
C13" H13B 0.9800 . ?
C13" H13C 0.9800 . ?
C14 C15 1.389(2) . ?
C14 H14 0.9500 . ?
C15 C16 1.388(2) . ?
C15 H15 0.9500 . ?
C16 C16A 1.402(2) . ?
C16 H16 0.9500 . ?
C16A C19B 1.416(2) . ?
C16A C17 1.445(2) . ?
C17 O17" 1.3457(17) . ?
C17 C18 1.370(2) . ?
O17" C17" 1.437(2) . ?
C17" H17A 0.9800 . ?
C17" H17B 0.9800 . ?
C17" H17C 0.9800 . ?
C18 C19 1.4189(19) . ?
C18 H18 0.9500 . ?
C19 O19 1.3024(17) . ?
C19 C19A 1.4131(19) . ?
C19A C19B 1.420(2) . ?
O21 C21 1.3039(17) . ?
C21 C29A 1.414(2) . ?
C21 C22 1.4167(19) . ?
C22 C23 1.372(2) . ?
C22 H22 0.9500 . ?
C23 O23" 1.3420(17) . ?
C23 C23A 1.448(2) . ?
C23A C24 1.401(2) . ?
C23A C29B 1.4179(19) . ?
O23" C23" 1.447(2) . ?
C23" H23A 0.9800 . ?
C23" H23B 0.9800 . ?
C23" H23C 0.9800 . ?
C24 C25 1.390(2) . ?
C24 H24 0.9500 . ?
C25 C26 1.390(2) . ?
C25 H25 0.9500 . ?
C26 C26A 1.400(2) . ?
C26 H26 0.9500 . ?
C26A C29B 1.414(2) . ?
C26A C27 1.448(2) . ?
C27 O27" 1.3457(18) . ?
C27 C28 1.373(2) . ?
C27" O27" 1.441(2) . ?
C27" H27A 0.9800 . ?
C27" H27B 0.9800 . ?
C27" H27C 0.9800 . ?
C28 C29 1.417(2) . ?
C28 H28 0.9500 . ?
C29 O29 1.3047(17) . ?
C29 C29A 1.4163(19) . ?
C29A C29B 1.4241(19) . ?
B1' C7' 1.642(2) . ?
B1' C13' 1.643(2) . ?
B1' C1' 1.646(2) . ?
B1' C19' 1.651(2) . ?
C1' C2' 1.397(2) . ?
C1' C6' 1.414(2) . ?
C2' C3' 1.395(2) . ?
C2' H2' 0.9500 . ?
C3' C4' 1.384(2) . ?
C3' H3' 0.9500 . ?
C4' C5' 1.387(3) . ?
C4' H4' 0.9500 . ?
C5' C6' 1.391(2) . ?
C5' H5' 0.9500 . ?
C6' H6' 0.9500 . ?
C7' C8' 1.398(2) . ?
C7' C12' 1.412(2) . ?
C8' C9' 1.402(2) . ?
C8' H8' 0.9500 . ?
C9' C10' 1.375(3) . ?
C9' H9' 0.9500 . ?
C10' C11' 1.390(3) . ?
C10' H10' 0.9500 . ?
C11' C12' 1.392(2) . ?
C11' H11' 0.9500 . ?
C12' H12' 0.9500 . ?
C13' C14' 1.401(2) . ?
C13' C18' 1.407(2) . ?
C14' C15' 1.396(2) . ?
C14' H14' 0.9500 . ?
C15' C16' 1.384(3) . ?
C15' H15' 0.9500 . ?
C16' C17' 1.394(3) . ?
C16' H16' 0.9500 . ?
C17' C18' 1.392(3) . ?
C17' H17' 0.9500 . ?
C18' H18' 0.9500 . ?
C19' C20' 1.400(2) . ?
C19' C24' 1.408(2) . ?
C20' C21' 1.400(2) . ?
C20' H20' 0.9500 . ?
C21' C22' 1.381(3) . ?
C21' H21' 0.9500 . ?
C22' C23' 1.390(3) . ?
C22' H22' 0.9500 . ?
C23' C24' 1.393(2) . ?
C23' H23' 0.9500 . ?
C24' H24' 0.9500 . ?
C1S Cl2S 1.766(5) . ?
C1S Cl1S 1.771(5) . ?
C1S H1SA 0.9900 . ?
C1S H1SB 0.9900 . ?
C1D Cl2D 1.771(7) . ?
C1D Cl1D 1.774(7) . ?
C1D H1D1 0.9900 . ?
C1D H1D2 0.9900 . ?
C2S Cl3S 1.723(7) . ?
C2S Cl4S 1.733(5) . ?
C2S H2SA 0.9900 . ?
C2S H2SB 0.9900 . ?
C2D Cl3D 1.763(6) . ?
C2D Cl4D 1.766(5) . ?
C2D H2DA 0.9900 . ?
C2D H2DB 0.9900 . ?

loop_
_geom_torsion_atom_site_label_1
_geom_torsion_atom_site_label_2
_geom_torsion_atom_site_label_3
_geom_torsion_atom_site_label_4
_geom_torsion
_geom_torsion_site_symmetry_1
_geom_torsion_site_symmetry_2
_geom_torsion_site_symmetry_3
_geom_torsion_site_symmetry_4
_geom_torsion_publ_flag
O9 Si1 O1 C1 -19.08(12) . . . . ?
O19 Si1 O1 C1 -107.13(12) . . . . ?
O21 Si1 O1 C1 72.11(12) . . . . ?
O29 Si1 O1 C1 -143.6(9) . . . . ?
O11 Si1 O1 C1 158.60(12) . . . . ?
Si1 O1 C1 C2 -168.09(10) . . . . ?
Si1 O1 C1 C9A 12.41(19) . . . . ?
O1 C1 C2 C3 179.38(13) . . . . ?
C9A C1 C2 C3 -1.1(2) . . . . ?
C1 C2 C3 O3" -177.91(13) . . . . ?
C1 C2 C3 C3A 2.2(2) . . . . ?
O3" C3 C3A C4 -0.6(2) . . . . ?
C2 C3 C3A C4 179.33(14) . . . . ?
O3" C3 C3A C9B 178.62(12) . . . . ?
C2 C3 C3A C9B -1.5(2) . . . . ?
C2 C3 O3" C3" 4.3(2) . . . . ?
C3A C3 O3" C3" -175.79(14) . . . . ?
C9B C3A C4 C5 1.4(2) . . . . ?
C3 C3A C4 C5 -179.43(14) . . . . ?
C3A C4 C5 C6 -0.8(2) . . . . ?
C4 C5 C6 C6A -0.6(2) . . . . ?
C5 C6 C6A C9B 1.3(2) . . . . ?
C5 C6 C6A C7 -177.50(14) . . . . ?
C6 C6A C7 O7" 2.9(2) . . . . ?
C9B C6A C7 O7" -175.95(12) . . . . ?
C6 C6A C7 C8 -178.18(14) . . . . ?
C9B C6A C7 C8 3.0(2) . . . . ?
C8 C7 O7" C7" 1.1(2) . . . . ?
C6A C7 O7" C7" 179.98(14) . . . . ?
O7" C7 C8 C9 176.48(13) . . . . ?
C6A C7 C8 C9 -2.4(2) . . . . ?
C7 C8 C9 O9 -179.83(12) . . . . ?
C7 C8 C9 C9A 0.1(2) . . . . ?
C8 C9 O9 Si1 166.93(10) . . . . ?
C9A C9 O9 Si1 -12.98(19) . . . . ?
O1 Si1 O9 C9 19.49(12) . . . . ?
O19 Si1 O9 C9 108.71(12) . . . . ?
O21 Si1 O9 C9 -68.60(12) . . . . ?
O29 Si1 O9 C9 -163.06(12) . . . . ?
O11 Si1 O9 C9 -122.2(8) . . . . ?
O1 C1 C9A C9 0.6(2) . . . . ?
C2 C1 C9A C9 -178.93(13) . . . . ?
O1 C1 C9A C9B 178.81(12) . . . . ?
C2 C1 C9A C9B -0.7(2) . . . . ?
O9 C9 C9A C1 -0.3(2) . . . . ?
C8 C9 C9A C1 179.75(13) . . . . ?
O9 C9 C9A C9B -178.59(12) . . . . ?
C8 C9 C9A C9B 1.5(2) . . . . ?
C4 C3A C9B C6A -0.7(2) . . . . ?
C3 C3A C9B C6A -179.89(13) . . . . ?
C4 C3A C9B C9A 178.89(13) . . . . ?
C3 C3A C9B C9A -0.3(2) . . . . ?
C6 C6A C9B C3A -0.7(2) . . . . ?
C7 C6A C9B C3A 178.19(13) . . . . ?
C6 C6A C9B C9A 179.78(13) . . . . ?
C7 C6A C9B C9A -1.4(2) . . . . ?
C1 C9A C9B C3A 1.4(2) . . . . ?
C9 C9A C9B C3A 179.65(12) . . . . ?
C1 C9A C9B C6A -179.08(12) . . . . ?
C9 C9A C9B C6A -0.8(2) . . . . ?
O9 Si1 O11 C11 -109.0(8) . . . . ?
O1 Si1 O11 C11 109.16(13) . . . . ?
O19 Si1 O11 C11 19.93(14) . . . . ?
O21 Si1 O11 C11 -162.74(14) . . . . ?
O29 Si1 O11 C11 -68.22(13) . . . . ?
Si1 O11 C11 C19A -13.3(2) . . . . ?
Si1 O11 C11 C12 167.51(11) . . . . ?
O11 C11 C12 C13 -177.62(15) . . . . ?
C19A C11 C12 C13 3.2(2) . . . . ?
C11 C12 C13 O13" 178.11(16) . . . . ?
C11 C12 C13 C13A -2.3(3) . . . . ?
O13" C13 C13A C14 -0.4(3) . . . . ?
C12 C13 C13A C14 180.00(18) . . . . ?
O13" C13 C13A C19B 178.83(15) . . . . ?
C12 C13 C13A C19B -0.8(3) . . . . ?
C12 C13 O13" C13" 3.1(3) . . . . ?
C13A C13 O13" C13" -176.57(17) . . . . ?
C19B C13A C14 C15 -0.8(3) . . . . ?
C13 C13A C14 C15 178.41(18) . . . . ?
C13A C14 C15 C16 -0.8(3) . . . . ?
C14 C15 C16 C16A 1.1(3) . . . . ?
C15 C16 C16A C19B 0.2(3) . . . . ?
C15 C16 C16A C17 179.91(17) . . . . ?
C16 C16A C17 O17" 1.9(2) . . . . ?
C19B C16A C17 O17" -178.29(14) . . . . ?
C16 C16A C17 C18 -178.29(16) . . . . ?
C19B C16A C17 C18 1.5(2) . . . . ?
C18 C17 O17" C17" 0.5(2) . . . . ?
C16A C17 O17" C17" -179.70(15) . . . . ?
O17" C17 C18 C19 -179.35(15) . . . . ?
C16A C17 C18 C19 0.9(2) . . . . ?
C17 C18 C19 O19 177.79(14) . . . . ?
C17 C18 C19 C19A -3.0(2) . . . . ?
C19A C19 O19 Si1 9.7(2) . . . . ?
C18 C19 O19 Si1 -171.11(11) . . . . ?
O9 Si1 O19 C19 159.07(13) . . . . ?
O1 Si1 O19 C19 -105.99(13) . . . . ?
O21 Si1 O19 C19 -122.0(12) . . . . ?
O29 Si1 O19 C19 72.17(13) . . . . ?
O11 Si1 O19 C19 -18.02(13) . . . . ?
O11 C11 C19A C19 -1.7(2) . . . . ?
C12 C11 C19A C19 177.45(15) . . . . ?
O11 C11 C19A C19B 179.96(15) . . . . ?
C12 C11 C19A C19B -0.9(2) . . . . ?
O19 C19 C19A C11 3.5(2) . . . . ?
C18 C19 C19A C11 -175.61(14) . . . . ?
O19 C19 C19A C19B -178.17(14) . . . . ?
C18 C19 C19A C19B 2.7(2) . . . . ?
C16 C16A C19B C19A 177.99(16) . . . . ?
C17 C16A C19B C19A -1.8(2) . . . . ?
C16 C16A C19B C13A -1.7(2) . . . . ?
C17 C16A C19B C13A 178.58(15) . . . . ?
C11 C19A C19B C16A 178.06(15) . . . . ?
C19 C19A C19B C16A -0.3(2) . . . . ?
C11 C19A C19B C13A -2.3(2) . . . . ?
C19 C19A C19B C13A 179.38(15) . . . . ?
C14 C13A C19B C16A 2.0(3) . . . . ?
C13 C13A C19B C16A -177.24(15) . . . . ?
C14 C13A C19B C19A -177.68(17) . . . . ?
C13 C13A C19B C19A 3.1(2) . . . . ?
O9 Si1 O21 C21 -113.29(12) . . . . ?
O1 Si1 O21 C21 151.84(12) . . . . ?
O19 Si1 O21 C21 167.9(11) . . . . ?
O29 Si1 O21 C21 -26.35(13) . . . . ?
O11 Si1 O21 C21 63.70(12) . . . . ?
Si1 O21 C21 C29A 22.2(2) . . . . ?
Si1 O21 C21 C22 -160.20(11) . . . . ?
O21 C21 C22 C23 -176.71(14) . . . . ?
C29A C21 C22 C23 1.0(2) . . . . ?
C21 C22 C23 O23" -178.39(14) . . . . ?
C21 C22 C23 C23A 1.3(2) . . . . ?
O23" C23 C23A C24 -0.8(2) . . . . ?
C22 C23 C23A C24 179.48(15) . . . . ?
O23" C23 C23A C29B 178.16(13) . . . . ?
C22 C23 C23A C29B -1.6(2) . . . . ?
C22 C23 O23" C23" 1.6(2) . . . . ?
C23A C23 O23" C23" -178.10(14) . . . . ?
C29B C23A C24 C25 0.7(2) . . . . ?
C23 C23A C24 C25 179.65(15) . . . . ?
C23A C24 C25 C26 0.2(3) . . . . ?
C24 C25 C26 C26A -0.6(3) . . . . ?
C25 C26 C26A C29B 0.0(2) . . . . ?
C25 C26 C26A C27 179.60(16) . . . . ?
C26 C26A C27 O27" 1.6(2) . . . . ?
C29B C26A C27 O27" -178.77(14) . . . . ?
C26 C26A C27 C28 -179.66(15) . . . . ?
C29B C26A C27 C28 -0.1(2) . . . . ?
C28 C27 O27" C27" 0.0(2) . . . . ?
C26A C27 O27" C27" 178.63(14) . . . . ?
O27" C27 C28 C29 176.26(15) . . . . ?
C26A C27 C28 C29 -2.3(2) . . . . ?
C27 C28 C29 O29 -175.82(14) . . . . ?
C27 C28 C29 C29A 3.2(2) . . . . ?
C29A C29 O29 Si1 -5.9(2) . . . . ?
C28 C29 O29 Si1 173.14(10) . . . . ?
O9 Si1 O29 C29 109.37(13) . . . . ?
O1 Si1 O29 C29 -125.9(10) . . . . ?
O19 Si1 O29 C29 -162.41(13) . . . . ?
O21 Si1 O29 C29 18.26(13) . . . . ?
O11 Si1 O29 C29 -68.19(13) . . . . ?
O21 C21 C29A C29 -2.3(2) . . . . ?
C22 C21 C29A C29 -179.82(14) . . . . ?
O21 C21 C29A C29B 174.59(13) . . . . ?
C22 C21 C29A C29B -3.0(2) . . . . ?
O29 C29 C29A C21 -5.9(2) . . . . ?
C28 C29 C29A C21 175.07(14) . . . . ?
O29 C29 C29A C29B 177.23(13) . . . . ?
C28 C29 C29A C29B -1.8(2) . . . . ?
C26 C26A C29B C23A 0.9(2) . . . . ?
C27 C26A C29B C23A -178.67(14) . . . . ?
C26 C26A C29B C29A -178.87(14) . . . . ?
C27 C26A C29B C29A 1.5(2) . . . . ?
C24 C23A C29B C26A -1.3(2) . . . . ?
C23 C23A C29B C26A 179.73(14) . . . . ?
C24 C23A C29B C29A 178.51(14) . . . . ?
C23 C23A C29B C29A -0.5(2) . . . . ?
C21 C29A C29B C26A -177.51(14) . . . . ?
C29 C29A C29B C26A -0.6(2) . . . . ?
C21 C29A C29B C23A 2.7(2) . . . . ?
C29 C29A C29B C23A 179.58(14) . . . . ?
C7' B1' C1' C2' 118.90(16) . . . . ?
C13' B1' C1' C2' -118.49(16) . . . . ?
C19' B1' C1' C2' 0.9(2) . . . . ?
C7' B1' C1' C6' -64.04(19) . . . . ?
C13' B1' C1' C6' 58.56(18) . . . . ?
C19' B1' C1' C6' 178.00(14) . . . . ?
C6' C1' C2' C3' 0.3(2) . . . . ?
B1' C1' C2' C3' 177.48(15) . . . . ?
C1' C2' C3' C4' -0.3(3) . . . . ?
C2' C3' C4' C5' 0.3(3) . . . . ?
C3' C4' C5' C6' -0.4(3) . . . . ?
C4' C5' C6' C1' 0.4(3) . . . . ?
C2' C1' C6' C5' -0.3(2) . . . . ?
B1' C1' C6' C5' -177.71(15) . . . . ?
C13' B1' C7' C8' -113.76(17) . . . . ?
C1' B1' C7' C8' 5.0(2) . . . . ?
C19' B1' C7' C8' 126.57(16) . . . . ?
C13' B1' C7' C12' 68.51(19) . . . . ?
C1' B1' C7' C12' -172.75(15) . . . . ?
C19' B1' C7' C12' -51.16(19) . . . . ?
C12' C7' C8' C9' 0.0(3) . . . . ?
B1' C7' C8' C9' -177.81(16) . . . . ?
C7' C8' C9' C10' 0.1(3) . . . . ?
C8' C9' C10' C11' -0.3(3) . . . . ?
C9' C10' C11' C12' 0.3(3) . . . . ?
C10' C11' C12' C7' -0.2(3) . . . . ?
C8' C7' C12' C11' 0.0(3) . . . . ?
B1' C7' C12' C11' 177.96(16) . . . . ?
C7' B1' C13' C14' -3.5(2) . . . . ?
C1' B1' C13' C14' -125.18(16) . . . . ?
C19' B1' C13' C14' 113.90(17) . . . . ?
C7' B1' C13' C18' 175.67(14) . . . . ?
C1' B1' C13' C18' 54.02(18) . . . . ?
C19' B1' C13' C18' -66.90(18) . . . . ?
C18' C13' C14' C15' 0.8(2) . . . . ?
B1' C13' C14' C15' -179.98(15) . . . . ?
C13' C14' C15' C16' 1.3(3) . . . . ?
C14' C15' C16' C17' -1.9(3) . . . . ?
C15' C16' C17' C18' 0.3(3) . . . . ?
C16' C17' C18' C13' 1.9(3) . . . . ?
C14' C13' C18' C17' -2.4(2) . . . . ?
B1' C13' C18' C17' 178.30(16) . . . . ?
C7' B1' C19' C20' 112.20(16) . . . . ?
C13' B1' C19' C20' -9.4(2) . . . . ?
C1' B1' C19' C20' -126.73(16) . . . . ?
C7' B1' C19' C24' -65.16(18) . . . . ?
C13' B1' C19' C24' 173.22(14) . . . . ?
C1' B1' C19' C24' 55.91(19) . . . . ?
C24' C19' C20' C21' -2.4(2) . . . . ?
B1' C19' C20' C21' -179.87(15) . . . . ?
C19' C20' C21' C22' -0.1(3) . . . . ?
C20' C21' C22' C23' 1.6(3) . . . . ?
C21' C22' C23' C24' -0.5(3) . . . . ?
C22' C23' C24' C19' -2.2(3) . . . . ?
C20' C19' C24' C23' 3.6(2) . . . . ?
B1' C19' C24' C23' -178.85(15) . . . . ?
